data_4102373
loop_
_publ_author_name
'R. D. Schmidt'
'D. A. Shultz'
'J. D. Martin'
'P. D. Boyle'

_publ_section_title
;
 Goldilocks Effect in Magnetic Bistability: Remote Substituent Modulation
 and Lattice Control of Photoinduced Valence Tautomerism and Light-Induced
 Thermal Hysteresis
;
_journal_name_full 'Journal of the American Chemical Society'
_journal_page_first 6261
_journal_page_last 6273
_journal_paper_doi 10.1021/ja101957c
_journal_volume 132
_journal_year 2010
_chemical_formula_sum 'C40 H54 Co N2 O6'
_chemical_formula_weight 717.78
_chemical_name_systematic
;
 ?
;
_space_group_IT_number 14
_symmetry_cell_setting monoclinic
_symmetry_space_group_name_Hall '-P 2ybc'
_symmetry_space_group_name_H-M 'P 1 21/c 1'
_atom_sites_solution_hydrogens geom
_atom_sites_solution_primary direct
_atom_sites_solution_secondary difmap
_audit_creation_method SHELXL-97
_cell_angle_alpha 90.00
_cell_angle_beta 93.540(3)
_cell_angle_gamma 90.00
_cell_formula_units_Z 2
_cell_length_a 11.6823(16)
_cell_length_b 21.061(3)
_cell_length_c 7.4348(11)
_cell_measurement_reflns_used 6736
_cell_measurement_temperature 85(2)
_cell_measurement_theta_max 25.44
_cell_measurement_theta_min 2.60
_cell_volume 1825.8(5)
_computing_cell_refinement 'Bruker SAINT'
_computing_data_collection 'Bruker SMART-APEX'
_computing_data_reduction 'Bruker SAINT'
_computing_molecular_graphics 'Bruker SHELXTL'
_computing_publication_material 'Bruker SHELXTL'
_computing_structure_refinement 'Bruker SHELXTL'
_computing_structure_solution 'Bruker SHELXTL'
_diffrn_ambient_temperature 85(2)
_diffrn_measured_fraction_theta_full 0.997
_diffrn_measured_fraction_theta_max 0.997
_diffrn_measurement_device_type 'CCD area detector'
_diffrn_measurement_method 'phi and omega scans'
_diffrn_radiation_monochromator graphite
_diffrn_radiation_source 'fine-focus sealed tube'
_diffrn_radiation_type MoK\a
_diffrn_radiation_wavelength 0.71073
_diffrn_reflns_av_R_equivalents 0.1190
_diffrn_reflns_av_sigmaI/netI 0.0557
_diffrn_reflns_limit_h_max 14
_diffrn_reflns_limit_h_min -14
_diffrn_reflns_limit_k_max 25
_diffrn_reflns_limit_k_min -25
_diffrn_reflns_limit_l_max 8
_diffrn_reflns_limit_l_min -8
_diffrn_reflns_number 39566
_diffrn_reflns_theta_full 25.47
_diffrn_reflns_theta_max 25.47
_diffrn_reflns_theta_min 1.75
_exptl_absorpt_coefficient_mu 0.519
_exptl_absorpt_correction_T_max 0.9821
_exptl_absorpt_correction_T_min 0.8856
_exptl_absorpt_correction_type multi-scan
_exptl_absorpt_process_details
;
  Blessing, R. Acta Cryst. (1995) A51 33-38.
  Sheldrick, G.  SADABS (Version 2.10) Bruker/Siemens area
  detector absorption and other corrections, University of
  Gottingen, Germany 2003.
;
_exptl_crystal_colour blue
_exptl_crystal_density_diffrn 1.306
_exptl_crystal_density_method 'not measured'
_exptl_crystal_description needle
_exptl_crystal_F_000 766
_exptl_crystal_size_max 0.24
_exptl_crystal_size_mid 0.04
_exptl_crystal_size_min 0.04
_refine_diff_density_max 0.266
_refine_diff_density_min -0.297
_refine_diff_density_rms 0.065
_refine_ls_extinction_method none
_refine_ls_goodness_of_fit_ref 1.079
_refine_ls_hydrogen_treatment constr
_refine_ls_matrix_type full
_refine_ls_number_parameters 230
_refine_ls_number_reflns 3367
_refine_ls_number_restraints 0
_refine_ls_restrained_S_all 1.079
_refine_ls_R_factor_all 0.0775
_refine_ls_R_factor_gt 0.0485
_refine_ls_shift/su_max 0.000
_refine_ls_shift/su_mean 0.000
_refine_ls_structure_factor_coef Fsqd
_refine_ls_weighting_details 'calc w=1/[\s^2^(Fo^2^)+(0.0342P)^2^+1.7081P] where P=(Fo^2^+2Fc^2^)/3'
_refine_ls_weighting_scheme calc
_refine_ls_wR_factor_gt 0.0930
_refine_ls_wR_factor_ref 0.1023
_reflns_number_gt 2510
_reflns_number_total 3367
_reflns_threshold_expression >2sigma(I)
_cod_data_source_file ja101957c_si_004.cif
_cod_data_source_block rsb
_cod_database_code 4102373

loop_
_symmetry_equiv_pos_as_xyz
'x, y, z'
'-x, y+1/2, -z+1/2'
'-x, -y, -z'
'x, -y-1/2, z-1/2'

loop_
_atom_site_label
_atom_site_type_symbol
_atom_site_fract_x
_atom_site_fract_y
_atom_site_fract_z
_atom_site_U_iso_or_equiv
_atom_site_adp_type
_atom_site_occupancy
_atom_site_symmetry_multiplicity
_atom_site_calc_flag
_atom_site_refinement_flags
N1 N 0.05420(19) -0.06101(11) 0.8237(3) 0.0143(5) Uani 1 1 d .
Co1 Co 0.0000 0.0000 1.0000 0.01238(15) Uani 1 2 d S
O1 O 0.14040(15) -0.00634(9) 1.1387(2) 0.0156(4) Uani 1 1 d .
O2 O 0.06658(16) 0.06671(9) 0.8752(3) 0.0140(4) Uani 1 1 d .
O3 O 0.18806(17) -0.18833(9) 0.4680(3) 0.0199(5) Uani 1 1 d .
C1 C 0.2125(2) 0.03798(12) 1.0866(4) 0.0144(6) Uani 1 1 d .
C2 C 0.3226(2) 0.04614(13) 1.1689(4) 0.0154(6) Uani 1 1 d .
H2A H 0.3474 0.0204 1.2689 0.018 Uiso 1 1 calc R
C3 C 0.3952(2) 0.09139(13) 1.1051(4) 0.0165(6) Uani 1 1 d .
C4 C 0.3535(2) 0.13005(13) 0.9591(4) 0.0164(6) Uani 1 1 d .
H4A H 0.4033 0.1617 0.9170 0.020 Uiso 1 1 calc R
C5 C 0.2454(2) 0.12483(13) 0.8742(4) 0.0150(6) Uani 1 1 d .
C6 C 0.1727(2) 0.07778(13) 0.9406(4) 0.0129(6) Uani 1 1 d .
C7 C 0.5173(2) 0.10190(14) 1.1853(4) 0.0187(7) Uani 1 1 d .
C8 C 0.5538(3) 0.05138(19) 1.3229(6) 0.0479(12) Uani 1 1 d .
H8A H 0.5495 0.0095 1.2657 0.072 Uiso 1 1 calc R
H8B H 0.5027 0.0525 1.4226 0.072 Uiso 1 1 calc R
H8C H 0.6328 0.0596 1.3694 0.072 Uiso 1 1 calc R
C9 C 0.5257(3) 0.16695(16) 1.2780(5) 0.0327(8) Uani 1 1 d .
H9A H 0.4719 0.1686 1.3739 0.049 Uiso 1 1 calc R
H9B H 0.5066 0.2003 1.1894 0.049 Uiso 1 1 calc R
H9C H 0.6040 0.1734 1.3299 0.049 Uiso 1 1 calc R
C10 C 0.6014(3) 0.10140(18) 1.0364(5) 0.0330(9) Uani 1 1 d .
H10A H 0.6798 0.1059 1.0898 0.050 Uiso 1 1 calc R
H10B H 0.5840 0.1367 0.9535 0.050 Uiso 1 1 calc R
H10C H 0.5945 0.0612 0.9703 0.050 Uiso 1 1 calc R
C11 C 0.2071(2) 0.16666(13) 0.7119(4) 0.0158(6) Uani 1 1 d .
C12 C 0.2952(3) 0.21857(14) 0.6794(4) 0.0209(7) Uani 1 1 d .
H12A H 0.3085 0.2440 0.7890 0.031 Uiso 1 1 calc R
H12B H 0.2660 0.2460 0.5803 0.031 Uiso 1 1 calc R
H12C H 0.3673 0.1990 0.6479 0.031 Uiso 1 1 calc R
C13 C 0.1941(3) 0.12552(14) 0.5411(4) 0.0199(7) Uani 1 1 d .
H13A H 0.1752 0.1527 0.4364 0.030 Uiso 1 1 calc R
H13B H 0.1326 0.0945 0.5536 0.030 Uiso 1 1 calc R
H13C H 0.2663 0.1032 0.5244 0.030 Uiso 1 1 calc R
C14 C 0.0927(2) 0.19956(14) 0.7425(4) 0.0184(7) Uani 1 1 d .
H14A H 0.1004 0.2247 0.8535 0.028 Uiso 1 1 calc R
H14B H 0.0328 0.1675 0.7532 0.028 Uiso 1 1 calc R
H14C H 0.0719 0.2275 0.6404 0.028 Uiso 1 1 calc R
C15 C 0.0841(2) -0.04186(13) 0.6615(4) 0.0164(6) Uani 1 1 d .
H15A H 0.0745 0.0018 0.6320 0.020 Uiso 1 1 calc R
C16 C 0.1276(2) -0.08098(13) 0.5348(4) 0.0167(6) Uani 1 1 d .
H16A H 0.1474 -0.0647 0.4216 0.020 Uiso 1 1 calc R
C17 C 0.1422(2) -0.14482(13) 0.5761(4) 0.0158(6) Uani 1 1 d .
C18 C 0.1091(2) -0.16612(14) 0.7411(4) 0.0166(6) Uani 1 1 d .
H18A H 0.1160 -0.2098 0.7720 0.020 Uiso 1 1 calc R
C19 C 0.0660(2) -0.12351(13) 0.8602(4) 0.0170(6) Uani 1 1 d .
H19A H 0.0436 -0.1388 0.9730 0.020 Uiso 1 1 calc R
C20 C 0.2380(3) -0.16468(15) 0.3090(4) 0.0237(7) Uani 1 1 d .
H20A H 0.1788 -0.1434 0.2316 0.035 Uiso 1 1 calc R
H20B H 0.2701 -0.2001 0.2431 0.035 Uiso 1 1 calc R
H20C H 0.2991 -0.1344 0.3438 0.035 Uiso 1 1 calc R

loop_
_atom_site_aniso_label
_atom_site_aniso_U_11
_atom_site_aniso_U_22
_atom_site_aniso_U_33
_atom_site_aniso_U_23
_atom_site_aniso_U_13
_atom_site_aniso_U_12
N1 0.0128(12) 0.0133(13) 0.0167(13) 0.0015(10) -0.0004(10) -0.0018(10)
Co1 0.0115(3) 0.0098(3) 0.0159(3) 0.0014(3) 0.0013(2) -0.0013(2)
O1 0.0172(10) 0.0103(10) 0.0191(10) 0.0021(9) 0.0004(8) -0.0007(9)
O2 0.0141(10) 0.0138(10) 0.0140(11) 0.0015(8) 0.0010(8) -0.0008(8)
O3 0.0213(11) 0.0156(11) 0.0233(12) -0.0039(9) 0.0065(9) 0.0006(9)
C1 0.0173(15) 0.0066(14) 0.0199(16) -0.0009(12) 0.0052(12) -0.0017(11)
C2 0.0168(15) 0.0113(14) 0.0178(16) 0.0009(12) -0.0004(12) 0.0018(12)
C3 0.0156(15) 0.0133(15) 0.0208(16) -0.0023(12) 0.0023(12) 0.0012(12)
C4 0.0140(15) 0.0132(15) 0.0226(17) -0.0004(12) 0.0060(12) -0.0017(12)
C5 0.0164(15) 0.0119(15) 0.0171(15) -0.0038(12) 0.0035(12) 0.0022(12)
C6 0.0139(15) 0.0101(14) 0.0149(15) -0.0015(11) 0.0030(12) 0.0009(11)
C7 0.0125(15) 0.0151(15) 0.0283(18) 0.0013(13) -0.0010(13) -0.0024(12)
C8 0.026(2) 0.043(2) 0.072(3) 0.031(2) -0.0228(19) -0.0122(17)
C9 0.0219(18) 0.038(2) 0.037(2) -0.0141(17) -0.0040(15) 0.0019(16)
C10 0.0162(18) 0.045(2) 0.038(2) -0.0111(17) 0.0063(15) -0.0024(16)
C11 0.0185(16) 0.0101(14) 0.0190(16) 0.0000(12) 0.0036(12) -0.0027(12)
C12 0.0262(17) 0.0166(16) 0.0199(17) 0.0026(13) 0.0017(13) -0.0037(13)
C13 0.0208(16) 0.0189(16) 0.0203(17) -0.0011(13) 0.0035(13) -0.0036(13)
C14 0.0188(16) 0.0145(16) 0.0220(17) 0.0045(13) 0.0011(13) 0.0026(12)
C15 0.0166(16) 0.0119(15) 0.0203(16) 0.0022(12) -0.0004(12) -0.0029(12)
C16 0.0183(16) 0.0157(15) 0.0162(16) 0.0030(12) 0.0006(12) -0.0024(12)
C17 0.0092(14) 0.0173(15) 0.0208(16) -0.0048(12) 0.0008(12) -0.0020(12)
C18 0.0148(16) 0.0091(14) 0.0259(17) 0.0008(12) 0.0016(13) 0.0003(12)
C19 0.0144(15) 0.0152(15) 0.0216(16) 0.0054(13) 0.0039(12) -0.0028(12)
C20 0.0254(18) 0.0249(17) 0.0217(17) -0.0020(14) 0.0099(14) -0.0004(14)

loop_
_atom_type_symbol
_atom_type_description
_atom_type_scat_dispersion_real
_atom_type_scat_dispersion_imag
_atom_type_scat_source
C C 0.0033 0.0016 'International Tables Vol C Tables 4.2.6.8 and 6.1.1.4'
H H 0.0000 0.0000 'International Tables Vol C Tables 4.2.6.8 and 6.1.1.4'
N N 0.0061 0.0033 'International Tables Vol C Tables 4.2.6.8 and 6.1.1.4'
O O 0.0106 0.0060 'International Tables Vol C Tables 4.2.6.8 and 6.1.1.4'
Co Co 0.3494 0.9721 'International Tables Vol C Tables 4.2.6.8 and 6.1.1.4'

loop_
_geom_angle_atom_site_label_1
_geom_angle_atom_site_label_2
_geom_angle_atom_site_label_3
_geom_angle
_geom_angle_site_symmetry_1
_geom_angle_site_symmetry_3
C15 N1 C19 116.5(2) . .
C15 N1 Co1 121.07(19) . .
C19 N1 Co1 122.4(2) . .
O2 Co1 O2 180.0 . 3_557
O2 Co1 O1 92.85(8) . 3_557
O2 Co1 O1 87.15(8) 3_557 3_557
O2 Co1 O1 87.15(8) . .
O2 Co1 O1 92.85(8) 3_557 .
O1 Co1 O1 180.0 3_557 .
O2 Co1 N1 89.96(9) . .
O2 Co1 N1 90.04(9) 3_557 .
O1 Co1 N1 89.25(9) 3_557 .
O1 Co1 N1 90.75(9) . .
O2 Co1 N1 90.03(9) . 3_557
O2 Co1 N1 89.97(9) 3_557 3_557
O1 Co1 N1 90.75(9) 3_557 3_557
O1 Co1 N1 89.25(9) . 3_557
N1 Co1 N1 180.0 . 3_557
C1 O1 Co1 109.62(17) . .
C6 O2 Co1 110.94(16) . .
C17 O3 C20 116.7(2) . .
O1 C1 C2 122.7(3) . .
O1 C1 C6 116.8(2) . .
C2 C1 C6 120.5(3) . .
C3 C2 C1 120.2(3) . .
C2 C3 C4 118.0(3) . .
C2 C3 C7 123.0(3) . .
C4 C3 C7 118.9(3) . .
C5 C4 C3 124.4(3) . .
C4 C5 C6 116.6(3) . .
C4 C5 C11 121.8(3) . .
C6 C5 C11 121.6(2) . .
O2 C6 C5 124.3(2) . .
O2 C6 C1 115.4(2) . .
C5 C6 C1 120.2(3) . .
C8 C7 C10 108.5(3) . .
C8 C7 C3 112.2(2) . .
C10 C7 C3 110.1(3) . .
C8 C7 C9 108.4(3) . .
C10 C7 C9 107.8(3) . .
C3 C7 C9 109.7(2) . .
C12 C11 C14 107.5(2) . .
C12 C11 C13 107.7(2) . .
C14 C11 C13 109.6(2) . .
C12 C11 C5 111.5(2) . .
C14 C11 C5 110.9(2) . .
C13 C11 C5 109.5(2) . .
N1 C15 C16 124.5(3) . .
C15 C16 C17 118.4(3) . .
O3 C17 C18 116.7(3) . .
O3 C17 C16 125.0(3) . .
C18 C17 C16 118.2(3) . .
C19 C18 C17 119.5(3) . .
N1 C19 C18 122.9(3) . .

loop_
_geom_bond_atom_site_label_1
_geom_bond_atom_site_label_2
_geom_bond_distance
_geom_bond_site_symmetry_2
N1 C15 1.338(4) .
N1 C19 1.349(4) .
N1 Co1 1.968(2) .
Co1 O2 1.8784(19) .
Co1 O2 1.8784(19) 3_557
Co1 O1 1.8873(18) 3_557
Co1 O1 1.8873(18) .
Co1 N1 1.968(2) 3_557
O1 C1 1.330(3) .
O2 C6 1.324(3) .
O3 C17 1.351(3) .
O3 C20 1.440(3) .
C1 C2 1.401(4) .
C1 C6 1.427(4) .
C2 C3 1.379(4) .
C3 C4 1.419(4) .
C3 C7 1.528(4) .
C4 C5 1.382(4) .
C5 C6 1.414(4) .
C5 C11 1.538(4) .
C7 C8 1.519(4) .
C7 C10 1.525(4) .
C7 C9 1.534(4) .
C11 C12 1.531(4) .
C11 C14 1.534(4) .
C11 C13 1.537(4) .
C15 C16 1.372(4) .
C16 C17 1.387(4) .
C17 C18 1.384(4) .
C18 C19 1.378(4) .
